data_4089538
loop_
_publ_author_name
'Campos, Jesus'
'Peloso, Riccardo'
'Brookhart, Maurice'
'Carmona, Ernesto'

_publ_contact_author
;
        Jesus Campos
        Instituto de Investigaciones Qu\'imicas
        CSIC-Universidad de Sevilla
        Am\'erico Vespucio, 49
        Isla de la Cartuja 
        41092 SEVILLA
        Spain
;
_publ_section_title
;
 A Cationic Terminal Methylene Complex of Ir(I) Supported by a Pincer
 Ligand
;
_journal_issue 11
_journal_name_full Organometallics
_journal_page_first 3423
_journal_paper_doi 10.1021/om400383s
_journal_volume 32
_journal_year 2013
_chemical_formula_moiety '2(C25 H50 Ir N O2 P3), 2(C24 B F20), C5 H12, C6 H5 F'
_chemical_formula_sum 'C109 H117 B2 F41 Ir2 N2 O4 P6'
_chemical_formula_weight 2889.93
_space_group_IT_number 2
_space_group_name_Hall '-P 1'
_space_group_name_H-M_alt 'P -1'
_symmetry_cell_setting triclinic
_symmetry_space_group_name_Hall '-P 1'
_symmetry_space_group_name_H-M 'P -1'
_atom_sites_solution_hydrogens geom
_atom_sites_solution_primary direct
_atom_sites_solution_secondary difmap
_audit_creation_method SHELXL-97
_cell_angle_alpha 109.711(2)
_cell_angle_beta 111.838(2)
_cell_angle_gamma 93.720(2)
_cell_formula_units_Z 1
_cell_length_a 13.4159(8)
_cell_length_b 15.4284(16)
_cell_length_c 16.2092(9)
_cell_measurement_reflns_used 9027
_cell_measurement_temperature 173(2)
_cell_measurement_theta_max 29.86
_cell_measurement_theta_min 2.43
_cell_volume 2861.4(4)
_computing_cell_refinement 'Bruker SAINT'
_computing_data_collection 'Bruker APEX2'
_computing_data_reduction 'Bruker SAINT'
_computing_molecular_graphics 'Bruker SHELXTL'
_computing_publication_material 'Bruker SHELXTL'
_computing_structure_refinement 'SHELXL-97 (Sheldrick, 2008)'
_computing_structure_solution 'SHELXS-97 (Sheldrick, 2008)'
_diffrn_ambient_temperature 173(2)
_diffrn_detector_area_resol_mean 8.26
_diffrn_measured_fraction_theta_full 0.990
_diffrn_measured_fraction_theta_max 0.990
_diffrn_measurement_device_type
;
 Bruker-Nonius X8kappa APEX II CCD area detector'
;
_diffrn_measurement_method 'phi and omega scans with narrow frames'
_diffrn_radiation_monochromator graphite
_diffrn_radiation_source 'fine-focus sealed tube'
_diffrn_radiation_type MoK\a
_diffrn_radiation_wavelength 0.71073
_diffrn_reflns_av_R_equivalents 0.0331
_diffrn_reflns_av_sigmaI/netI 0.0354
_diffrn_reflns_limit_h_max 17
_diffrn_reflns_limit_h_min -18
_diffrn_reflns_limit_k_max 21
_diffrn_reflns_limit_k_min -21
_diffrn_reflns_limit_l_max 22
_diffrn_reflns_limit_l_min -21
_diffrn_reflns_number 53022
_diffrn_reflns_theta_full 29.90
_diffrn_reflns_theta_max 29.90
_diffrn_reflns_theta_min 1.68
_exptl_absorpt_coefficient_mu 2.526
_exptl_absorpt_correction_T_max 0.6551
_exptl_absorpt_correction_T_min 0.4670
_exptl_absorpt_correction_type multi-scan
_exptl_absorpt_process_details
; 
 SADABS, Bruker (2006). APEX 2. Version 2.1. Bruker Analytical
 X-ray Solutions, Madison, Wisconsin, USA. 
;
_exptl_crystal_colour orange
_exptl_crystal_density_diffrn 1.677
_exptl_crystal_density_method 'not measured'
_exptl_crystal_description prism
_exptl_crystal_F_000 1440
_exptl_crystal_size_max 0.35
_exptl_crystal_size_mid 0.30
_exptl_crystal_size_min 0.18
_refine_diff_density_max 1.615
_refine_diff_density_min -0.968
_refine_diff_density_rms 0.088
_refine_ls_extinction_method none
_refine_ls_goodness_of_fit_ref 1.627
_refine_ls_hydrogen_treatment constr
_refine_ls_matrix_type full
_refine_ls_number_parameters 801
_refine_ls_number_reflns 16406
_refine_ls_number_restraints 75
_refine_ls_restrained_S_all 1.624
_refine_ls_R_factor_all 0.0343
_refine_ls_R_factor_gt 0.0278
_refine_ls_shift/su_max 0.005
_refine_ls_shift/su_mean 0.000
_refine_ls_structure_factor_coef Fsqd
_refine_ls_weighting_details 'calc w=1/[\s^2^(Fo^2^)+(0.0000P)^2^+0.0000P] where P=(Fo^2^+2Fc^2^)/3'
_refine_ls_weighting_scheme calc
_refine_ls_wR_factor_gt 0.0545
_refine_ls_wR_factor_ref 0.0556
_reflns_number_gt 14655
_reflns_number_total 16406
_reflns_threshold_expression >2sigma(I)
_cod_data_source_file om400383s_si_002.cif
_cod_data_source_block jcm0311a
_cod_database_code 4089538

loop_
_symmetry_equiv_pos_as_xyz
'x, y, z'
'-x, -y, -z'

loop_
_atom_site_label
_atom_site_type_symbol
_atom_site_fract_x
_atom_site_fract_y
_atom_site_fract_z
_atom_site_U_iso_or_equiv
_atom_site_adp_type
_atom_site_occupancy
_atom_site_symmetry_multiplicity
_atom_site_calc_flag
_atom_site_refinement_flags
_atom_site_disorder_assembly
_atom_site_disorder_group
Ir1 Ir 0.876958(7) 0.633343(6) 0.695396(5) 0.02103(3) Uani 1 1 d . . .
N1 N 0.79917(14) 0.60615(13) 0.55101(12) 0.0254(4) Uani 1 1 d . . .
O1 O 0.74825(13) 0.44893(10) 0.51769(10) 0.0316(4) Uani 1 1 d . . .
O2 O 0.85841(12) 0.76181(11) 0.58168(10) 0.0308(4) Uani 1 1 d . . .
P1 P 0.79622(5) 0.47910(4) 0.63802(4) 0.02532(12) Uani 1 1 d . . .
P2 P 0.93050(5) 0.77620(4) 0.69698(4) 0.02361(12) Uani 1 1 d . . .
P3 P 0.94110(5) 0.68925(4) 0.93761(4) 0.02884(13) Uani 1 1 d . . .
C1 C 0.74842(18) 0.51743(17) 0.48396(15) 0.0293(5) Uani 1 1 d . . .
C2 C 0.6974(2) 0.49566(19) 0.38614(16) 0.0368(6) Uani 1 1 d . . .
H2 H 0.6621 0.4326 0.3417 0.044 Uiso 1 1 calc R . .
C3 C 0.6992(2) 0.5678(2) 0.35474(17) 0.0432(7) Uani 1 1 d . . .
H3 H 0.6642 0.5550 0.2878 0.052 Uiso 1 1 calc R . .
C4 C 0.7520(2) 0.65925(19) 0.42044(17) 0.0392(6) Uani 1 1 d . . .
H4 H 0.7535 0.7098 0.3996 0.047 Uiso 1 1 calc R . .
C5 C 0.80203(18) 0.67459(17) 0.51618(16) 0.0284(5) Uani 1 1 d . . .
C6 C 1.07242(18) 0.80740(17) 0.70605(17) 0.0311(5) Uani 1 1 d . . .
C7 C 1.0953(2) 0.71255(19) 0.6546(2) 0.0491(7) Uani 1 1 d . . .
H7A H 1.1696 0.7226 0.6576 0.074 Uiso 1 1 calc R . .
H7B H 1.0415 0.6846 0.5870 0.074 Uiso 1 1 calc R . .
H7C H 1.0894 0.6698 0.6865 0.074 Uiso 1 1 calc R . .
C8 C 1.0849(2) 0.8747(2) 0.6575(2) 0.0525(8) Uani 1 1 d . . .
H8A H 1.0775 0.9373 0.6940 0.079 Uiso 1 1 calc R . .
H8B H 1.0277 0.8505 0.5913 0.079 Uiso 1 1 calc R . .
H8C H 1.1575 0.8795 0.6564 0.079 Uiso 1 1 calc R . .
C9 C 1.1571(2) 0.84903(18) 0.81097(17) 0.0409(6) Uani 1 1 d . . .
H9A H 1.1470 0.8081 0.8434 0.061 Uiso 1 1 calc R . .
H9B H 1.1475 0.9119 0.8437 0.061 Uiso 1 1 calc R . .
H9C H 1.2314 0.8538 0.8132 0.061 Uiso 1 1 calc R . .
C10 C 0.8799(2) 0.87990(16) 0.75286(17) 0.0310(5) Uani 1 1 d . . .
C11 C 0.7582(2) 0.84192(18) 0.72170(19) 0.0425(6) Uani 1 1 d . . .
H11A H 0.7506 0.7938 0.7472 0.064 Uiso 1 1 calc R . .
H11B H 0.7207 0.8139 0.6511 0.064 Uiso 1 1 calc R . .
H11C H 0.7252 0.8936 0.7469 0.064 Uiso 1 1 calc R . .
C12 C 0.9407(2) 0.91826(18) 0.86320(18) 0.0465(7) Uani 1 1 d . . .
H12A H 0.9037 0.9641 0.8921 0.070 Uiso 1 1 calc R . .
H12B H 1.0168 0.9491 0.8833 0.070 Uiso 1 1 calc R . .
H12C H 0.9404 0.8661 0.8848 0.070 Uiso 1 1 calc R . .
C13 C 0.8900(2) 0.96080(18) 0.7190(2) 0.0470(7) Uani 1 1 d . . .
H13A H 0.8514 1.0080 0.7432 0.071 Uiso 1 1 calc R . .
H13B H 0.8573 0.9357 0.6483 0.071 Uiso 1 1 calc R . .
H13C H 0.9679 0.9902 0.7441 0.071 Uiso 1 1 calc R . .
C14 C 0.8828(2) 0.38994(17) 0.64556(17) 0.0396(6) Uani 1 1 d . . .
C15 C 0.8227(3) 0.28874(18) 0.5754(2) 0.0623(9) Uani 1 1 d . . .
H15A H 0.7862 0.2869 0.5099 0.093 Uiso 1 1 calc R . .
H15B H 0.7676 0.2666 0.5942 0.093 Uiso 1 1 calc R . .
H15C H 0.8757 0.2479 0.5773 0.093 Uiso 1 1 calc R . .
C16 C 0.9748(2) 0.4204(2) 0.6201(2) 0.0558(8) Uani 1 1 d . . .
H16A H 1.0163 0.4841 0.6666 0.084 Uiso 1 1 calc R . .
H16B H 0.9427 0.4202 0.5550 0.084 Uiso 1 1 calc R . .
H16C H 1.0244 0.3764 0.6227 0.084 Uiso 1 1 calc R . .
C17 C 0.9345(3) 0.3950(2) 0.7496(2) 0.0605(9) Uani 1 1 d . . .
H17A H 0.9892 0.3556 0.7554 0.091 Uiso 1 1 calc R . .
H17B H 0.8769 0.3721 0.7654 0.091 Uiso 1 1 calc R . .
H17C H 0.9703 0.4605 0.7943 0.091 Uiso 1 1 calc R . .
C18 C 0.6599(2) 0.44338(17) 0.63792(17) 0.0353(6) Uani 1 1 d . . .
C19 C 0.5834(2) 0.3547(2) 0.5495(2) 0.0562(8) Uani 1 1 d . . .
H19A H 0.5116 0.3442 0.5515 0.084 Uiso 1 1 calc R . .
H19B H 0.6160 0.2999 0.5507 0.084 Uiso 1 1 calc R . .
H19C H 0.5740 0.3637 0.4902 0.084 Uiso 1 1 calc R . .
C20 C 0.6738(3) 0.4292(3) 0.7299(2) 0.0674(10) Uani 1 1 d . . .
H20A H 0.7270 0.4832 0.7861 0.101 Uiso 1 1 calc R . .
H20B H 0.7005 0.3713 0.7287 0.101 Uiso 1 1 calc R . .
H20C H 0.6028 0.4240 0.7341 0.101 Uiso 1 1 calc R . .
C21 C 0.6038(2) 0.52671(19) 0.6349(2) 0.0470(7) Uani 1 1 d . . .
H21A H 0.5333 0.5143 0.6386 0.071 Uiso 1 1 calc R . .
H21B H 0.5909 0.5345 0.5744 0.071 Uiso 1 1 calc R . .
H21C H 0.6513 0.5845 0.6896 0.071 Uiso 1 1 calc R . .
C22 C 0.98291(19) 0.66461(17) 0.84265(15) 0.0306(5) Uani 1 1 d . . .
H22A H 1.0190 0.6106 0.8424 0.037 Uiso 1 1 calc R . .
H22B H 1.0415 0.7194 0.8623 0.037 Uiso 1 1 calc R . .
C23 C 0.9333(2) 0.59056(18) 0.97100(19) 0.0470(7) Uani 1 1 d . . .
H23A H 0.8814 0.5358 0.9149 0.071 Uiso 1 1 calc R . .
H23B H 0.9080 0.6059 1.0226 0.071 Uiso 1 1 calc R . .
H23C H 1.0062 0.5760 0.9938 0.071 Uiso 1 1 calc R . .
C24 C 0.8112(2) 0.72022(19) 0.91217(17) 0.0424(6) Uani 1 1 d . . .
H24A H 0.8163 0.7820 0.9078 0.064 Uiso 1 1 calc R . .
H24B H 0.7889 0.7230 0.9640 0.064 Uiso 1 1 calc R . .
H24C H 0.7565 0.6728 0.8507 0.064 Uiso 1 1 calc R . .
C25 C 1.0389(2) 0.7831(2) 1.04477(18) 0.0520(7) Uani 1 1 d . . .
H25A H 1.1101 0.7651 1.0653 0.078 Uiso 1 1 calc R . .
H25B H 1.0132 0.7954 1.0961 0.078 Uiso 1 1 calc R . .
H25C H 1.0469 0.8401 1.0317 0.078 Uiso 1 1 calc R . .
B1 B 0.51233(19) 0.13620(17) 0.82180(17) 0.0212(5) Uani 1 1 d . . .
C26 C 0.52379(17) 0.03079(14) 0.82252(14) 0.0217(4) Uani 1 1 d . . .
C27 C 0.61074(18) 0.00871(16) 0.88509(15) 0.0265(5) Uani 1 1 d . . .
C28 C 0.6176(2) -0.08242(17) 0.87854(17) 0.0319(5) Uani 1 1 d . . .
C29 C 0.5368(2) -0.15702(16) 0.80556(19) 0.0344(6) Uani 1 1 d . . .
C30 C 0.44901(19) -0.14019(16) 0.73975(17) 0.0309(5) Uani 1 1 d . . .
C31 C 0.44464(17) -0.04789(15) 0.74975(15) 0.0244(5) Uani 1 1 d . . .
C32 C 0.60192(17) 0.22264(14) 0.92296(15) 0.0227(4) Uani 1 1 d . . .
C33 C 0.60201(18) 0.22845(15) 1.01057(15) 0.0257(5) Uani 1 1 d . . .
C34 C 0.66588(18) 0.30026(16) 1.09873(15) 0.0287(5) Uani 1 1 d . . .
C35 C 0.73548(19) 0.37208(16) 1.10312(16) 0.0330(5) Uani 1 1 d . . .
C36 C 0.73915(18) 0.37107(16) 1.01932(17) 0.0307(5) Uani 1 1 d . . .
C37 C 0.67286(18) 0.29817(15) 0.93217(16) 0.0264(5) Uani 1 1 d . . .
C38 C 0.52996(17) 0.13126(14) 0.72479(14) 0.0220(4) Uani 1 1 d . . .
C39 C 0.45099(17) 0.12760(15) 0.63807(15) 0.0248(5) Uani 1 1 d . . .
C40 C 0.47090(19) 0.11951(15) 0.55829(15) 0.0286(5) Uani 1 1 d . . .
C41 C 0.5737(2) 0.11331(15) 0.56150(16) 0.0303(5) Uani 1 1 d . . .
C42 C 0.65499(19) 0.11482(15) 0.64457(17) 0.0283(5) Uani 1 1 d . . .
C43 C 0.63106(18) 0.12210(15) 0.72167(15) 0.0256(5) Uani 1 1 d . . .
C44 C 0.39413(17) 0.16276(14) 0.82026(14) 0.0219(4) Uani 1 1 d . . .
C45 C 0.32060(17) 0.11868(15) 0.84316(15) 0.0244(5) Uani 1 1 d . . .
C46 C 0.22866(18) 0.15015(16) 0.84984(15) 0.0266(5) Uani 1 1 d . . .
C47 C 0.20660(18) 0.23030(17) 0.83392(16) 0.0298(5) Uani 1 1 d . . .
C48 C 0.27579(19) 0.27728(16) 0.81127(16) 0.0292(5) Uani 1 1 d . . .
C49 C 0.36703(18) 0.24439(15) 0.80663(15) 0.0253(5) Uani 1 1 d . . .
F1 F 0.69796(10) 0.07621(9) 0.95740(9) 0.0359(3) Uani 1 1 d . . .
F2 F 0.70585(12) -0.09781(10) 0.94274(10) 0.0470(4) Uani 1 1 d . . .
F3 F 0.54388(13) -0.24624(10) 0.79640(12) 0.0520(4) Uani 1 1 d . . .
F4 F 0.36862(12) -0.21260(9) 0.66697(11) 0.0463(4) Uani 1 1 d . . .
F5 F 0.35561(10) -0.03590(9) 0.68280(9) 0.0315(3) Uani 1 1 d . . .
F6 F 0.53532(10) 0.15983(9) 1.01229(9) 0.0311(3) Uani 1 1 d . . .
F7 F 0.65971(11) 0.30024(10) 1.17972(9) 0.0405(3) Uani 1 1 d . . .
F8 F 0.79716(12) 0.44385(10) 1.18771(10) 0.0487(4) Uani 1 1 d . . .
F9 F 0.80655(12) 0.44245(10) 1.02237(10) 0.0462(4) Uani 1 1 d . . .
F10 F 0.68135(11) 0.30620(9) 0.85427(9) 0.0354(3) Uani 1 1 d . . .
F11 F 0.34593(10) 0.13084(10) 0.62586(9) 0.0341(3) Uani 1 1 d . . .
F12 F 0.38938(11) 0.11626(10) 0.47705(9) 0.0437(4) Uani 1 1 d . . .
F13 F 0.59411(12) 0.10464(10) 0.48407(10) 0.0434(4) Uani 1 1 d . . .
F14 F 0.75628(11) 0.10873(10) 0.64893(10) 0.0433(4) Uani 1 1 d . . .
F15 F 0.71492(10) 0.12199(9) 0.80087(9) 0.0330(3) Uani 1 1 d . . .
F16 F 0.33602(10) 0.04052(8) 0.86178(9) 0.0290(3) Uani 1 1 d . . .
F17 F 0.16067(10) 0.10370(9) 0.87228(9) 0.0347(3) Uani 1 1 d . . .
F18 F 0.11721(11) 0.26170(10) 0.84077(10) 0.0433(4) Uani 1 1 d . . .
F19 F 0.25367(12) 0.35539(10) 0.79466(10) 0.0415(4) Uani 1 1 d . . .
F20 F 0.43396(10) 0.29615(9) 0.78671(9) 0.0321(3) Uani 1 1 d . . .
F21 F 0.9976(3) 0.1361(3) 0.6499(2) 0.0617(10) Uani 0.50 1 d PU A -1
C50 C 0.8997(10) 0.0044(11) 0.4961(10) 0.032(2) Uani 0.50 1 d PGU A -1
H50 H 0.8311 0.0135 0.4980 0.038 Uiso 0.50 1 calc PR A -1
C51 C 0.9971(10) 0.0634(10) 0.5712(10) 0.0268(17) Uani 0.50 1 d PGU A -1
C52 C 1.0975(10) 0.0500(10) 0.5685(10) 0.0284(19) Uani 0.50 1 d PGU A -1
H52 H 1.1640 0.0903 0.6198 0.034 Uiso 0.50 1 calc PR A -1
C53 C 1.1005(11) -0.0224(11) 0.4907(11) 0.038(3) Uani 0.50 1 d PGU A -1
H53 H 1.1691 -0.0315 0.4888 0.045 Uiso 0.50 1 calc PR A -1
C54 C 1.0031(12) -0.0814(11) 0.4156(11) 0.042(3) Uani 0.50 1 d PGU A -1
H54 H 1.0051 -0.1309 0.3625 0.051 Uiso 0.50 1 calc PR A -1
C55 C 0.9027(11) -0.0680(11) 0.4183(11) 0.041(3) Uani 0.50 1 d PGU A -1
H55 H 0.8362 -0.1084 0.3670 0.049 Uiso 0.50 1 calc PR A -1
C56 C 0.4385(6) 0.3978(5) 0.1020(5) 0.0629(14) Uani 0.50 1 d PD B -1
H56A H 0.4276 0.3349 0.0536 0.094 Uiso 0.50 1 calc PR B -1
H56B H 0.3826 0.3976 0.1273 0.094 Uiso 0.50 1 calc PR B -1
H56C H 0.5119 0.4144 0.1549 0.094 Uiso 0.50 1 calc PR B -1
C57 C 0.4287(7) 0.4685(5) 0.0564(6) 0.0454(11) Uani 0.50 1 d PDU B -1
H57A H 0.4354 0.5308 0.1052 0.055 Uiso 0.50 1 calc PR B -1
H57B H 0.3541 0.4508 0.0034 0.055 Uiso 0.50 1 calc PR B -1
C58 C 0.5109(8) 0.4784(6) 0.0170(6) 0.0450(11) Uani 0.50 1 d PDU B -1
H58A H 0.5849 0.4998 0.0712 0.054 Uiso 0.50 1 calc PR B -1
H58B H 0.5075 0.4149 -0.0279 0.054 Uiso 0.50 1 calc PR B -1
C59 C 0.5008(8) 0.5429(6) -0.0345(6) 0.0451(11) Uani 0.50 1 d PDU B -1
H59A H 0.4268 0.5215 -0.0888 0.054 Uiso 0.50 1 calc PR B -1
H59B H 0.5042 0.6065 0.0103 0.054 Uiso 0.50 1 calc PR B -1
C60 C 0.5830(8) 0.5527(7) -0.0741(7) 0.0629(14) Uani 0.50 1 d PD B -1
H60A H 0.6558 0.5835 -0.0207 0.094 Uiso 0.50 1 calc PR B -1
H60B H 0.5619 0.5910 -0.1127 0.094 Uiso 0.50 1 calc PR B -1
H60C H 0.5855 0.4901 -0.1148 0.094 Uiso 0.50 1 calc PR B -1

loop_
_atom_site_aniso_label
_atom_site_aniso_U_11
_atom_site_aniso_U_22
_atom_site_aniso_U_33
_atom_site_aniso_U_23
_atom_site_aniso_U_13
_atom_site_aniso_U_12
Ir1 0.02524(5) 0.02128(5) 0.01797(4) 0.00920(3) 0.00891(3) 0.00636(3)
N1 0.0258(10) 0.0283(10) 0.0228(9) 0.0127(8) 0.0089(8) 0.0040(8)
O1 0.0396(10) 0.0256(8) 0.0220(8) 0.0066(7) 0.0081(7) 0.0028(7)
O2 0.0368(9) 0.0308(9) 0.0244(8) 0.0161(7) 0.0083(7) 0.0044(8)
P1 0.0292(3) 0.0226(3) 0.0226(3) 0.0094(2) 0.0085(2) 0.0067(3)
P2 0.0262(3) 0.0241(3) 0.0222(3) 0.0117(2) 0.0094(2) 0.0057(2)
P3 0.0337(3) 0.0298(3) 0.0240(3) 0.0118(3) 0.0117(3) 0.0090(3)
C1 0.0300(13) 0.0345(13) 0.0228(11) 0.0109(10) 0.0108(10) 0.0066(11)
C2 0.0365(14) 0.0425(15) 0.0218(12) 0.0075(11) 0.0078(10) 0.0021(12)
C3 0.0453(16) 0.0574(18) 0.0197(12) 0.0161(13) 0.0069(11) 0.0015(14)
C4 0.0427(15) 0.0486(16) 0.0269(13) 0.0221(12) 0.0095(11) 0.0057(13)
C5 0.0277(12) 0.0363(14) 0.0251(12) 0.0168(11) 0.0106(10) 0.0070(11)
C6 0.0290(13) 0.0350(14) 0.0371(13) 0.0203(11) 0.0160(11) 0.0081(11)
C7 0.0390(16) 0.0498(18) 0.0594(19) 0.0117(15) 0.0302(14) 0.0087(14)
C8 0.0408(16) 0.074(2) 0.066(2) 0.0504(18) 0.0268(14) 0.0107(15)
C9 0.0310(14) 0.0400(15) 0.0446(16) 0.0189(13) 0.0076(11) -0.0007(12)
C10 0.0397(14) 0.0278(13) 0.0361(13) 0.0186(11) 0.0201(11) 0.0158(11)
C11 0.0440(16) 0.0464(16) 0.0556(17) 0.0289(14) 0.0297(14) 0.0241(14)
C12 0.071(2) 0.0322(14) 0.0387(15) 0.0111(12) 0.0271(14) 0.0175(14)
C13 0.0642(19) 0.0361(15) 0.0624(19) 0.0318(14) 0.0359(15) 0.0233(14)
C14 0.0440(16) 0.0267(13) 0.0334(14) 0.0050(11) 0.0058(11) 0.0145(12)
C15 0.064(2) 0.0258(15) 0.066(2) 0.0047(14) 0.0055(16) 0.0154(15)
C16 0.0417(17) 0.0557(19) 0.0528(18) 0.0021(15) 0.0168(14) 0.0238(15)
C17 0.070(2) 0.0467(18) 0.0470(18) 0.0204(15) 0.0017(15) 0.0287(17)
C18 0.0348(14) 0.0337(14) 0.0364(14) 0.0149(12) 0.0139(11) 0.0012(11)
C19 0.0471(18) 0.0410(17) 0.065(2) 0.0114(15) 0.0180(15) -0.0088(14)
C20 0.062(2) 0.098(3) 0.064(2) 0.052(2) 0.0318(17) 0.0093(19)
C21 0.0293(14) 0.0505(18) 0.0525(17) 0.0145(14) 0.0131(12) 0.0089(13)
C22 0.0355(13) 0.0341(13) 0.0293(12) 0.0176(11) 0.0160(10) 0.0088(11)
C23 0.0657(19) 0.0478(17) 0.0499(17) 0.0320(14) 0.0343(15) 0.0222(15)
C24 0.0460(16) 0.0543(17) 0.0342(14) 0.0201(13) 0.0201(12) 0.0221(14)
C25 0.0488(18) 0.0539(18) 0.0344(15) 0.0021(13) 0.0130(13) 0.0004(15)
B1 0.0219(12) 0.0213(12) 0.0218(12) 0.0099(10) 0.0093(10) 0.0053(10)
C26 0.0242(11) 0.0224(11) 0.0216(10) 0.0092(9) 0.0119(9) 0.0075(9)
C27 0.0284(12) 0.0294(12) 0.0231(11) 0.0105(10) 0.0115(9) 0.0099(10)
C28 0.0366(14) 0.0381(14) 0.0354(13) 0.0235(12) 0.0196(11) 0.0215(12)
C29 0.0459(16) 0.0229(12) 0.0515(16) 0.0200(12) 0.0320(13) 0.0173(12)
C30 0.0338(14) 0.0227(12) 0.0345(13) 0.0044(10) 0.0194(11) 0.0015(11)
C31 0.0244(12) 0.0270(12) 0.0255(11) 0.0114(10) 0.0126(9) 0.0086(10)
C32 0.0231(11) 0.0202(11) 0.0244(11) 0.0080(9) 0.0095(9) 0.0081(9)
C33 0.0257(12) 0.0233(11) 0.0272(12) 0.0105(10) 0.0093(9) 0.0072(10)
C34 0.0313(13) 0.0311(13) 0.0214(11) 0.0073(10) 0.0108(10) 0.0105(11)
C35 0.0286(13) 0.0258(13) 0.0276(12) -0.0012(10) 0.0046(10) 0.0045(11)
C36 0.0272(13) 0.0224(12) 0.0376(14) 0.0086(11) 0.0120(10) 0.0015(10)
C37 0.0275(12) 0.0268(12) 0.0283(12) 0.0126(10) 0.0132(10) 0.0089(10)
C38 0.0243(11) 0.0190(11) 0.0216(10) 0.0074(9) 0.0089(9) 0.0043(9)
C39 0.0245(12) 0.0232(11) 0.0243(11) 0.0090(9) 0.0084(9) 0.0032(10)
C40 0.0357(14) 0.0258(12) 0.0201(11) 0.0092(10) 0.0075(10) 0.0042(10)
C41 0.0500(15) 0.0193(11) 0.0255(12) 0.0071(9) 0.0219(11) 0.0039(11)
C42 0.0320(13) 0.0229(12) 0.0376(13) 0.0131(10) 0.0209(11) 0.0095(10)
C43 0.0275(12) 0.0237(11) 0.0256(11) 0.0111(9) 0.0096(9) 0.0072(10)
C44 0.0225(11) 0.0217(11) 0.0192(10) 0.0071(9) 0.0074(8) 0.0045(9)
C45 0.0258(12) 0.0239(11) 0.0223(11) 0.0092(9) 0.0084(9) 0.0074(10)
C46 0.0256(12) 0.0315(13) 0.0236(11) 0.0100(10) 0.0119(9) 0.0074(10)
C47 0.0288(13) 0.0372(14) 0.0267(12) 0.0122(11) 0.0135(10) 0.0173(11)
C48 0.0382(14) 0.0269(12) 0.0269(12) 0.0134(10) 0.0142(10) 0.0169(11)
C49 0.0293(12) 0.0251(12) 0.0243(11) 0.0115(9) 0.0123(9) 0.0064(10)
F1 0.0323(8) 0.0344(8) 0.0292(7) 0.0103(6) 0.0019(6) 0.0112(6)
F2 0.0509(9) 0.0514(9) 0.0503(9) 0.0319(8) 0.0193(7) 0.0319(8)
F3 0.0666(11) 0.0269(8) 0.0807(12) 0.0281(8) 0.0416(9) 0.0224(8)
F4 0.0468(9) 0.0235(7) 0.0540(10) 0.0015(7) 0.0198(7) -0.0025(7)
F5 0.0278(7) 0.0311(7) 0.0276(7) 0.0078(6) 0.0067(6) 0.0043(6)
F6 0.0361(8) 0.0316(7) 0.0274(7) 0.0126(6) 0.0150(6) 0.0030(6)
F7 0.0466(9) 0.0479(9) 0.0208(7) 0.0066(6) 0.0138(6) 0.0089(7)
F8 0.0462(9) 0.0361(9) 0.0341(8) -0.0063(7) 0.0054(7) -0.0021(7)
F9 0.0438(9) 0.0305(8) 0.0529(10) 0.0100(7) 0.0166(7) -0.0079(7)
F10 0.0439(8) 0.0317(8) 0.0330(7) 0.0141(6) 0.0185(6) 0.0007(6)
F11 0.0251(7) 0.0481(9) 0.0274(7) 0.0170(6) 0.0070(6) 0.0085(6)
F12 0.0496(9) 0.0542(10) 0.0211(7) 0.0176(7) 0.0064(6) 0.0080(8)
F13 0.0680(10) 0.0391(8) 0.0342(8) 0.0135(7) 0.0343(7) 0.0088(8)
F14 0.0441(9) 0.0526(9) 0.0562(10) 0.0295(8) 0.0358(7) 0.0221(8)
F15 0.0265(7) 0.0438(8) 0.0324(7) 0.0187(7) 0.0118(6) 0.0133(6)
F16 0.0325(7) 0.0252(7) 0.0395(8) 0.0178(6) 0.0206(6) 0.0103(6)
F17 0.0308(7) 0.0404(8) 0.0409(8) 0.0176(7) 0.0217(6) 0.0087(6)
F18 0.0423(9) 0.0577(10) 0.0499(9) 0.0286(8) 0.0299(7) 0.0327(8)
F19 0.0554(9) 0.0382(8) 0.0506(9) 0.0292(7) 0.0289(7) 0.0295(7)
F20 0.0389(8) 0.0276(7) 0.0399(8) 0.0192(6) 0.0211(6) 0.0104(6)
F21 0.052(2) 0.066(2) 0.046(2) -0.0042(17) 0.0216(16) 0.0124(18)
C50 0.022(4) 0.039(5) 0.031(5) 0.012(4) 0.009(3) 0.008(3)
C51 0.039(4) 0.020(4) 0.018(3) 0.002(3) 0.014(3) 0.007(3)
C52 0.019(3) 0.028(5) 0.025(4) 0.004(4) 0.003(3) -0.005(3)
C53 0.048(5) 0.041(6) 0.031(5) 0.013(4) 0.024(4) 0.013(4)
C54 0.046(5) 0.038(7) 0.036(6) 0.008(5) 0.016(4) 0.007(4)
C55 0.052(5) 0.034(6) 0.027(5) 0.003(4) 0.014(4) 0.007(4)
C56 0.083(4) 0.055(4) 0.073(4) 0.031(3) 0.050(3) 0.020(3)
C57 0.057(3) 0.034(3) 0.053(3) 0.0182(17) 0.0271(18) 0.021(2)
C58 0.056(2) 0.033(3) 0.053(3) 0.0177(16) 0.0275(18) 0.021(2)
C59 0.056(2) 0.033(3) 0.053(3) 0.0180(16) 0.0271(19) 0.022(2)
C60 0.083(4) 0.055(4) 0.073(4) 0.031(3) 0.050(3) 0.020(3)

loop_
_atom_type_symbol
_atom_type_description
_atom_type_scat_dispersion_real
_atom_type_scat_dispersion_imag
_atom_type_scat_source
C C 0.0033 0.0016 'International Tables Vol C Tables 4.2.6.8 and 6.1.1.4'
H H 0.0000 0.0000 'International Tables Vol C Tables 4.2.6.8 and 6.1.1.4'
B B 0.0013 0.0007 'International Tables Vol C Tables 4.2.6.8 and 6.1.1.4'
N N 0.0061 0.0033 'International Tables Vol C Tables 4.2.6.8 and 6.1.1.4'
O O 0.0106 0.0060 'International Tables Vol C Tables 4.2.6.8 and 6.1.1.4'
F F 0.0171 0.0103 'International Tables Vol C Tables 4.2.6.8 and 6.1.1.4'
P P 0.1023 0.0942 'International Tables Vol C Tables 4.2.6.8 and 6.1.1.4'
Ir Ir -1.4442 7.9887 'International Tables Vol C Tables 4.2.6.8 and 6.1.1.4'
Cl Cl 0.1484 0.1585 'International Tables Vol C Tables 4.2.6.8 and 6.1.1.4'

loop_
_geom_angle_atom_site_label_1
_geom_angle_atom_site_label_2
_geom_angle_atom_site_label_3
_geom_angle
N1 Ir1 C22 170.36(7)
N1 Ir1 P2 79.91(5)
C22 Ir1 P2 96.06(6)
N1 Ir1 P1 80.07(5)
C22 Ir1 P1 103.56(6)
P2 Ir1 P1 159.95(2)
C1 N1 C5 115.99(18)
C1 N1 Ir1 121.82(14)
C5 N1 Ir1 122.03(15)
C1 O1 P1 118.92(14)
C5 O2 P2 118.57(13)
O1 P1 C14 96.97(10)
O1 P1 C18 96.01(9)
C14 P1 C18 113.31(12)
O1 P1 Ir1 101.58(6)
C14 P1 Ir1 119.89(9)
C18 P1 Ir1 120.69(8)
O2 P2 C10 96.80(9)
O2 P2 C6 98.67(9)
C10 P2 C6 113.64(11)
O2 P2 Ir1 102.40(6)
C10 P2 Ir1 120.90(7)
C6 P2 Ir1 117.68(7)
C22 P3 C24 114.64(11)
C22 P3 C25 111.33(12)
C24 P3 C25 107.24(13)
C22 P3 C23 111.48(12)
C24 P3 C23 106.52(13)
C25 P3 C23 105.05(14)
O1 C1 N1 116.34(18)
O1 C1 C2 119.9(2)
N1 C1 C2 123.8(2)
C3 C2 C1 118.0(2)
C2 C3 C4 120.2(2)
C5 C4 C3 118.0(2)
O2 C5 N1 116.49(18)
O2 C5 C4 119.7(2)
N1 C5 C4 123.9(2)
C9 C6 C8 109.0(2)
C9 C6 C7 108.3(2)
C8 C6 C7 109.2(2)
C9 C6 P2 111.23(16)
C8 C6 P2 114.57(17)
C7 C6 P2 104.31(16)
C11 C10 C12 109.8(2)
C11 C10 C13 108.4(2)
C12 C10 C13 109.0(2)
C11 C10 P2 104.92(16)
C12 C10 P2 110.21(16)
C13 C10 P2 114.29(17)
C15 C14 C16 108.7(2)
C15 C14 C17 110.0(2)
C16 C14 C17 108.7(2)
C15 C14 P1 114.51(18)
C16 C14 P1 104.67(18)
C17 C14 P1 109.99(18)
C20 C18 C21 108.7(2)
C20 C18 C19 109.2(2)
C21 C18 C19 107.6(2)
C20 C18 P1 111.56(18)
C21 C18 P1 105.13(16)
C19 C18 P1 114.37(18)
P3 C22 Ir1 125.23(12)
C26 B1 C38 102.85(16)
C26 B1 C44 113.52(17)
C38 B1 C44 113.45(16)
C26 B1 C32 112.70(17)
C38 B1 C32 113.65(17)
C44 B1 C32 101.14(16)
C27 C26 C31 113.36(19)
C27 C26 B1 126.89(19)
C31 C26 B1 119.54(18)
F1 C27 C26 121.46(19)
F1 C27 C28 114.65(19)
C26 C27 C28 123.9(2)
F2 C28 C29 119.9(2)
F2 C28 C27 120.1(2)
C29 C28 C27 120.0(2)
F3 C29 C28 120.8(2)
F3 C29 C30 120.1(2)
C28 C29 C30 119.1(2)
F4 C30 C29 120.2(2)
F4 C30 C31 120.9(2)
C29 C30 C31 119.0(2)
F5 C31 C30 116.2(2)
F5 C31 C26 119.22(18)
C30 C31 C26 124.6(2)
C37 C32 C33 113.00(19)
C37 C32 B1 127.78(18)
C33 C32 B1 118.91(18)
F6 C33 C34 115.68(19)
F6 C33 C32 119.45(19)
C34 C33 C32 124.9(2)
F7 C34 C35 120.1(2)
F7 C34 C33 120.6(2)
C35 C34 C33 119.2(2)
F8 C35 C34 120.6(2)
F8 C35 C36 120.5(2)
C34 C35 C36 119.0(2)
F9 C36 C35 119.6(2)
F9 C36 C37 120.4(2)
C35 C36 C37 120.0(2)
F10 C37 C36 114.62(19)
F10 C37 C32 121.45(19)
C36 C37 C32 123.9(2)
C39 C38 C43 112.56(19)
C39 C38 B1 127.46(19)
C43 C38 B1 119.78(18)
F11 C39 C40 114.74(18)
F11 C39 C38 121.06(18)
C40 C39 C38 124.2(2)
F12 C40 C41 119.9(2)
F12 C40 C39 120.2(2)
C41 C40 C39 119.9(2)
F13 C41 C40 120.5(2)
F13 C41 C42 120.6(2)
C40 C41 C42 118.8(2)
F14 C42 C41 119.6(2)
F14 C42 C43 121.2(2)
C41 C42 C43 119.2(2)
F15 C43 C42 116.01(19)
F15 C43 C38 118.72(18)
C42 C43 C38 125.3(2)
C45 C44 C49 112.86(19)
C45 C44 B1 127.02(18)
C49 C44 B1 119.62(18)
F16 C45 C46 114.95(19)
F16 C45 C44 120.90(18)
C46 C45 C44 124.1(2)
F17 C46 C47 119.51(19)
F17 C46 C45 120.96(19)
C47 C46 C45 119.5(2)
F18 C47 C48 120.8(2)
F18 C47 C46 119.8(2)
C48 C47 C46 119.4(2)
F19 C48 C47 119.4(2)
F19 C48 C49 121.3(2)
C47 C48 C49 119.3(2)
F20 C49 C48 116.14(18)
F20 C49 C44 119.07(18)
C48 C49 C44 124.8(2)
C51 C50 C55 120.0
F21 C51 C52 118.3(5)
F21 C51 C50 121.7(5)
C52 C51 C50 120.0
C51 C52 C53 120.0
C54 C53 C52 120.0
C53 C54 C55 120.0
C54 C55 C50 120.0
C56 C57 C58 115.5(5)
C59 C58 C57 117.9(4)
C60 C59 C58 117.9(5)

loop_
_geom_bond_atom_site_label_1
_geom_bond_atom_site_label_2
_geom_bond_distance
Ir1 N1 2.0509(17)
Ir1 C22 2.135(2)
Ir1 P2 2.2621(6)
Ir1 P1 2.2637(6)
N1 C1 1.358(3)
N1 C5 1.359(3)
O1 C1 1.344(3)
O1 P1 1.6882(15)
O2 C5 1.348(3)
O2 P2 1.6808(15)
P1 C14 1.863(2)
P1 C18 1.874(2)
P2 C10 1.861(2)
P2 C6 1.872(2)
P3 C22 1.762(2)
P3 C24 1.773(2)
P3 C25 1.788(3)
P3 C23 1.789(2)
C1 C2 1.378(3)
C2 C3 1.374(3)
C3 C4 1.386(4)
C4 C5 1.368(3)
C6 C9 1.525(3)
C6 C8 1.534(3)
C6 C7 1.535(3)
C10 C11 1.525(3)
C10 C12 1.534(3)
C10 C13 1.540(3)
C14 C15 1.529(4)
C14 C16 1.532(4)
C14 C17 1.538(3)
C18 C20 1.525(3)
C18 C21 1.538(3)
C18 C19 1.543(4)
B1 C26 1.647(3)
B1 C38 1.653(3)
B1 C44 1.657(3)
B1 C32 1.662(3)
C26 C27 1.382(3)
C26 C31 1.388(3)
C27 F1 1.351(2)
C27 C28 1.386(3)
C28 F2 1.352(2)
C28 C29 1.366(3)
C29 F3 1.347(2)
C29 C30 1.373(3)
C30 F4 1.346(3)
C30 C31 1.385(3)
C31 F5 1.356(2)
C32 C37 1.385(3)
C32 C33 1.392(3)
C33 F6 1.356(2)
C33 C34 1.379(3)
C34 F7 1.346(2)
C34 C35 1.367(3)
C35 F8 1.343(3)
C35 C36 1.372(3)
C36 F9 1.354(2)
C36 C37 1.384(3)
C37 F10 1.354(2)
C38 C39 1.390(3)
C38 C43 1.390(3)
C39 F11 1.355(2)
C39 C40 1.383(3)
C40 F12 1.345(2)
C40 C41 1.372(3)
C41 F13 1.347(2)
C41 C42 1.373(3)
C42 F14 1.345(2)
C42 C43 1.373(3)
C43 F15 1.357(2)
C44 C45 1.389(3)
C44 C49 1.398(3)
C45 F16 1.349(2)
C45 C46 1.382(3)
C46 F17 1.347(2)
C46 C47 1.375(3)
C47 F18 1.350(2)
C47 C48 1.367(3)
C48 F19 1.349(2)
C48 C49 1.373(3)
C49 F20 1.358(2)
F21 C51 1.383(13)
C50 C51 1.3900
C50 C55 1.3900
C51 C52 1.3900
C52 C53 1.3900
C53 C54 1.3900
C54 C55 1.3900
C56 C57 1.498(7)
C57 C58 1.489(8)
C58 C59 1.484(6)
C59 C60 1.489(8)
